data_4343736
loop_
_publ_author_name
'Beno, M.A.'
'Rotella, F.J.'
'Jorgensen, J.M.'
'Williams, J.M.'

_publ_section_title
;
 Structural studies of precursor and partially oxidized conducting
 complexes. 21. Single-crystal and powder time-of-flight neutron
 diffraction studies of Tl4 (Pt (C N)4)1 C O3
;
_journal_name_full 'Inorganic Chemistry'
_journal_page_first 1802
_journal_page_last 1806
_journal_volume 20
_journal_year 1981
_chemical_formula_sum 'C5 N4 O3 Pt Tl4'
_chemical_name_systematic 'Tl4 Pt (C N)4 C O3'
_space_group_IT_number 124
_symmetry_space_group_name_Hall '-P 4 2c'
_symmetry_space_group_name_H-M 'P 4/m c c'
_cell_angle_alpha 90
_cell_angle_beta 90
_cell_angle_gamma 90
_cell_formula_units_Z 2
_cell_length_a 9.908
_cell_length_b 9.908
_cell_length_c 6.487
_cell_volume 636.819
_citation_journal_id_ASTM INOCAJ
_cod_data_source_file Beno_INOCAJ_1981_1510.cif
_cod_data_source_block C5N4O3Pt1Tl4
_cod_original_cell_volume 636.8188
_cod_original_formula_sum 'C5 N4 O3 Pt1 Tl4'
_cod_database_code 4343736

loop_
_symmetry_equiv_pos_as_xyz
x,y,z
-y,x,z
-x,-y,z
y,-x,z
x,-y,-z+1/2
y,x,-z+1/2
-x,y,-z+1/2
-y,-x,-z+1/2
-x,-y,-z
y,-x,-z
x,y,-z
-y,x,-z
-x,y,z-1/2
-y,-x,z-1/2
x,-y,z-1/2
y,x,z-1/2

loop_
_atom_site_label
_atom_site_type_symbol
_atom_site_fract_x
_atom_site_fract_y
_atom_site_fract_z
_atom_site_occupancy
_atom_site_U_iso_or_equiv
Pt1 Pt+2 0 0 0 1 0.0
O2 O-2 0.4588 0.6187 0.222 0.25 0.0
O1 O-2 0.403 0.403 0.25 0.25 0.0
Tl1 Tl+1 0.4074 0.2038 0 1 0.0
C2 C+4 0.5 0.5 0.25 1 0.0
C1 C+2 0.0738 0.1855 0 1 0.0
N1 N-3 0.12 0.2934 0 1 0.0
